data_4300468
loop_
_publ_author_name
'Brisse, Fran\,cois'
'Mohamed Osman, Awaleh'
'Antonnella, Badia'

_journal_name_full 'Inorganic Chemistry'
_journal_paper_doi 10.1021/ic051357c
_journal_year 2006
_chemical_formula_moiety 'C17 H18 Ag F3 O3 S3'
_chemical_formula_sum 'C17 H18 Ag F3 O3 S3'
_chemical_formula_weight 531.36
_space_group_IT_number 2
_space_group_name_Hall '-P 1'
_space_group_name_H-M_alt 'P -1'
_symmetry_cell_setting triclinic
_symmetry_space_group_name_Hall '-P 1'
_symmetry_space_group_name_H-M 'P -1'
_cell_angle_alpha 78.4690(10)
_cell_angle_beta 66.2970(10)
_cell_angle_gamma 68.3460(10)
_cell_formula_units_Z 2
_cell_length_a 9.7996(2)
_cell_length_b 10.1521(2)
_cell_length_c 11.7852(2)
_cell_measurement_temperature 220(2)
_cell_volume 995.97(3)
_diffrn_ambient_temperature 220(2)
_exptl_crystal_density_diffrn 1.772
_cod_depositor_comments
;
The following automatic conversions were performed:
'_symmetry_cell_setting' value 'Triclinic' changed to 'triclinic'
according to '/home/saulius/struct/CIF-dictionaries/cif_core.dic'
dictionary named 'cif_core.dic' version 2.4.1 from
2010-06-29.

'_geom_bond_publ_flag' value 'Y' changed to 'y' according to
'/home/saulius/struct/CIF-dictionaries/cif_core.dic' dictionary named
'cif_core.dic' version 2.4.1 from 2010-06-29 (30 times).

Automatic conversion script
Id: cif_fix_enum 1527 2010-12-29 10:47:43Z saulius 
;
_cod_database_code 4300468

loop_
_symmetry_equiv_pos_as_xyz
'x, y, z'
'-x, -y, -z'

loop_
_atom_site_label
_atom_site_type_symbol
_atom_site_fract_x
_atom_site_fract_y
_atom_site_fract_z
_atom_site_U_iso_or_equiv
_atom_site_adp_type
_atom_site_occupancy
_atom_site_symmetry_multiplicity
_atom_site_calc_flag
_atom_site_refinement_flags
_atom_site_disorder_assembly
_atom_site_disorder_group
Ag1 Ag 0.26918(3) 0.44828(2) 0.93235(2) 0.04507(11) Uani 1 1 d . . .
S1 S 0.45685(9) 0.27417(7) 0.77469(6) 0.03018(16) Uani 1 1 d . . .
S2 S 0.04575(8) 0.66920(7) 0.92697(6) 0.02721(15) Uani 1 1 d . . .
S3 S 0.35731(9) 0.46484(8) 1.17972(7) 0.03455(17) Uani 1 1 d . . .
F1 F 0.1405(3) 0.4482(3) 1.3977(2) 0.0618(6) Uani 1 1 d . . .
F2 F 0.3363(3) 0.2591(2) 1.3523(2) 0.0589(6) Uani 1 1 d . . .
F3 F 0.3610(3) 0.4374(3) 1.4035(2) 0.0664(7) Uani 1 1 d . . .
O1 O 0.2864(4) 0.4024(4) 1.1282(2) 0.0608(8) Uani 1 1 d . . .
O2 O 0.2923(3) 0.6156(3) 1.1849(3) 0.0552(7) Uani 1 1 d . . .
O3 O 0.5258(3) 0.4089(3) 1.1379(2) 0.0498(6) Uani 1 1 d . . .
C1 C 0.2938(4) 0.4001(4) 1.3419(3) 0.0375(7) Uani 1 1 d . . .
C11 C 0.3491(4) 0.1986(3) 0.7303(3) 0.0304(6) Uani 1 1 d . . .
C12 C 0.2008(4) 0.2789(4) 0.7310(3) 0.0397(7) Uani 1 1 d . . .
H12 H 0.1557 0.3721 0.7572 0.048 Uiso 1 1 calc R . .
C13 C 0.1177(5) 0.2225(4) 0.6930(3) 0.0491(9) Uani 1 1 d . . .
H13 H 0.0170 0.2780 0.6927 0.059 Uiso 1 1 calc R . .
C14 C 0.1824(5) 0.0856(4) 0.6560(3) 0.0487(9) Uani 1 1 d . . .
H14 H 0.1249 0.0466 0.6326 0.058 Uiso 1 1 calc R . .
C15 C 0.3307(5) 0.0066(4) 0.6533(4) 0.0556(10) Uani 1 1 d . . .
H15 H 0.3758 -0.0863 0.6266 0.067 Uiso 1 1 calc R . .
C16 C 0.4155(5) 0.0625(4) 0.6899(4) 0.0490(9) Uani 1 1 d . . .
H16 H 0.5177 0.0079 0.6871 0.059 Uiso 1 1 calc R . .
C17 C 0.5606(3) 0.1266(3) 0.8574(3) 0.0317(6) Uani 1 1 d . . .
H17A H 0.6330 0.0520 0.7997 0.038 Uiso 1 1 calc R . .
H17B H 0.6238 0.1595 0.8850 0.038 Uiso 1 1 calc R . .
C18 C 0.4534(4) 0.0630(3) 0.9691(3) 0.0340(7) Uani 1 1 d . . .
H18A H 0.3841 0.1356 1.0293 0.041 Uiso 1 1 calc R . .
H18B H 0.3873 0.0326 0.9427 0.041 Uiso 1 1 calc R . .
C21 C 0.0852(4) 0.7149(3) 0.7654(3) 0.0282(6) Uani 1 1 d . . .
C22 C -0.0389(4) 0.7822(4) 0.7242(3) 0.0401(7) Uani 1 1 d . . .
H22 H -0.1430 0.8056 0.7812 0.048 Uiso 1 1 calc R . .
C23 C -0.0089(5) 0.8152(5) 0.5985(4) 0.0554(10) Uani 1 1 d . . .
H23 H -0.0931 0.8611 0.5702 0.066 Uiso 1 1 calc R . .
C24 C 0.1434(5) 0.7810(5) 0.5147(3) 0.0529(10) Uani 1 1 d . . .
H24 H 0.1632 0.8035 0.4295 0.063 Uiso 1 1 calc R . .
C25 C 0.2668(5) 0.7137(4) 0.5560(3) 0.0472(8) Uani 1 1 d . . .
H25 H 0.3708 0.6902 0.4986 0.057 Uiso 1 1 calc R . .
C26 C 0.2389(4) 0.6806(3) 0.6809(3) 0.0378(7) Uani 1 1 d . . .
H26 H 0.3235 0.6350 0.7086 0.045 Uiso 1 1 calc R . .
C27 C 0.0995(3) 0.8012(3) 0.9704(3) 0.0289(6) Uani 1 1 d . . .
H27A H 0.1158 0.7691 1.0495 0.035 Uiso 1 1 calc R . .
H27B H 0.1991 0.8088 0.9073 0.035 Uiso 1 1 calc R . .
C28 C -0.0247(3) 0.9459(3) 0.9830(3) 0.0274(6) Uani 1 1 d . . .
H28A H -0.1240 0.9392 1.0474 0.033 Uiso 1 1 calc R . .
H28B H -0.0425 0.9779 0.9045 0.033 Uiso 1 1 calc R . .

loop_
_atom_site_aniso_label
_atom_site_aniso_U_11
_atom_site_aniso_U_22
_atom_site_aniso_U_33
_atom_site_aniso_U_23
_atom_site_aniso_U_13
_atom_site_aniso_U_12
Ag1 0.06377(19) 0.02535(14) 0.04222(16) -0.00840(10) -0.02765(13) 0.00261(11)
S1 0.0383(4) 0.0217(3) 0.0270(3) 0.0003(2) -0.0106(3) -0.0080(3)
S2 0.0340(4) 0.0199(3) 0.0245(3) -0.0024(2) -0.0079(3) -0.0077(3)
S3 0.0370(4) 0.0393(4) 0.0291(4) 0.0014(3) -0.0116(3) -0.0163(3)
F1 0.0414(11) 0.0662(15) 0.0480(12) -0.0037(11) 0.0050(9) -0.0083(10)
F2 0.0744(15) 0.0370(11) 0.0509(12) 0.0076(9) -0.0188(11) -0.0116(10)
F3 0.0827(18) 0.0935(19) 0.0369(11) -0.0084(12) -0.0240(11) -0.0387(15)
O1 0.083(2) 0.094(2) 0.0338(13) 0.0105(13) -0.0265(13) -0.0606(19)
O2 0.0531(16) 0.0378(14) 0.0680(18) 0.0116(12) -0.0228(13) -0.0139(12)
O3 0.0403(13) 0.0546(16) 0.0428(13) -0.0085(11) -0.0023(10) -0.0136(11)
C1 0.0399(17) 0.0368(17) 0.0299(15) -0.0038(12) -0.0110(13) -0.0068(13)
C11 0.0360(15) 0.0280(14) 0.0230(13) -0.0012(11) -0.0083(11) -0.0085(12)
C12 0.0445(18) 0.0339(17) 0.0358(16) -0.0040(13) -0.0171(14) -0.0034(14)
C13 0.049(2) 0.057(2) 0.0419(19) 0.0018(16) -0.0239(16) -0.0122(17)
C14 0.066(2) 0.055(2) 0.0391(18) 0.0016(16) -0.0256(17) -0.0295(19)
C15 0.071(3) 0.043(2) 0.062(2) -0.0163(18) -0.029(2) -0.0153(19)
C16 0.047(2) 0.0351(18) 0.065(2) -0.0214(17) -0.0234(17) 0.0001(15)
C17 0.0297(15) 0.0245(14) 0.0352(15) 0.0032(12) -0.0118(12) -0.0050(11)
C18 0.0309(15) 0.0294(16) 0.0366(16) 0.0065(13) -0.0132(12) -0.0073(12)
C21 0.0400(16) 0.0192(13) 0.0249(13) -0.0038(10) -0.0100(11) -0.0096(11)
C22 0.0392(18) 0.0455(19) 0.0373(17) 0.0045(14) -0.0161(14) -0.0166(14)
C23 0.065(3) 0.072(3) 0.047(2) 0.0158(19) -0.0372(19) -0.033(2)
C24 0.078(3) 0.064(3) 0.0274(16) 0.0049(16) -0.0191(17) -0.038(2)
C25 0.054(2) 0.053(2) 0.0277(16) -0.0055(14) -0.0047(14) -0.0194(17)
C26 0.0403(17) 0.0350(17) 0.0317(16) -0.0048(13) -0.0086(13) -0.0085(13)
C27 0.0360(15) 0.0209(13) 0.0284(14) -0.0068(10) -0.0134(11) -0.0029(11)
C28 0.0292(14) 0.0206(13) 0.0303(14) -0.0063(11) -0.0115(11) -0.0024(11)

loop_
_geom_bond_atom_site_label_1
_geom_bond_atom_site_label_2
_geom_bond_site_symmetry_1
_geom_bond_site_symmetry_2
_geom_bond_distance
_geom_bond_publ_flag
Ag1 O1 . . 2.323(2) y
Ag1 S1 . . 2.4750(7) y
Ag1 S2 . . 2.5018(7) y
S1 C11 . . 1.783(3) y
S1 C17 . . 1.821(3) y
S2 C21 . . 1.783(3) y
S2 C27 . . 1.829(3) y
S3 O2 . . 1.428(3) y
S3 O3 . . 1.434(3) y
S3 O1 . . 1.439(3) y
S3 C1 . . 1.821(3) y
F1 C1 . . 1.311(4) y
F2 C1 . . 1.330(4) y
F3 C1 . . 1.336(4) y
C11 C12 . . 1.376(5) y
C11 C16 . . 1.382(4) y
C12 C13 . . 1.389(5) y
C12 H12 . . 0.94 ?
C13 C14 . . 1.376(6) y
C13 H13 . . 0.94 ?
C14 C15 . . 1.367(6) y
C14 H14 . . 0.94 ?
C15 C16 . . 1.389(5) y
C15 H15 . . 0.94 ?
C16 H16 . . 0.94 ?
C17 C18 . . 1.517(4) y
C17 H17a . . 0.98 ?
C17 H17b . . 0.98 ?
C18 C18 . 2_657 1.516(6) y
C18 H18a . . 0.98 ?
C18 H18b . . 0.98 ?
C21 C22 . . 1.382(4) y
C21 C26 . . 1.388(4) y
C22 C23 . . 1.385(5) y
C22 H22 . . 0.94 ?
C23 C24 . . 1.376(6) y
C23 H23 . . 0.94 ?
C24 C25 . . 1.377(6) y
C24 H24 . . 0.94 ?
C25 C26 . . 1.378(5) y
C25 H25 . . 0.94 ?
C26 H26 . . 0.94 ?
C27 C28 . . 1.511(4) y
C27 H27a . . 0.98 ?
C27 H27b . . 0.98 ?
C28 C28 . 2_577 1.526(5) y
C28 H28a . . 0.98 ?
C28 H28b . . 0.98 ?
